data_7250548
loop_
_publ_author_name
'Lai, Joshua'
'Gladden-Bennett, Evelyn F.'
'Shimizu, Karina'
'Elstone, Naomi'
'Tanner, Theo'
'Dem\'e, Bruno'
'Whitwood, Adrian Charles'
'Shimizu, Seishi'
'Lopes, Jos\'e N.C'
'Slattery, John M.'
'Bruce, Duncan W.'

_publ_section_title
;
 To Mix or Not to Mix: Charge and Polarity Effects on Alkyl/Fluoroalkyl
 Compound Miscibility&#x00A7;
;
_journal_name_full 'Physical Chemistry Chemical Physics'
_journal_paper_doi 10.1039/D5CP01737H
_journal_year 2025
_chemical_formula_moiety 'C11 H7 F13 N2'
_chemical_formula_sum 'C11 H7 F13 N2'
_chemical_formula_weight 414.19
_space_group_crystal_system monoclinic
_space_group_IT_number 14
_space_group_name_Hall '-P 2ybc'
_space_group_name_H-M_alt 'P 1 21/c 1'
_atom_sites_solution_hydrogens geom
_atom_sites_solution_primary dual
_audit_creation_date 2023-02-17
_audit_creation_method
;
Olex2 1.5
(compiled 2022.04.07 svn.rca3783a0 for OlexSys, GUI svn.r6498)
;
_audit_update_record
;
2025-01-16 deposited with the CCDC.	2025-06-09 downloaded from the CCDC.
;
_cell_angle_alpha 90
_cell_angle_beta 94.196(2)
_cell_angle_gamma 90
_cell_formula_units_Z 4
_cell_length_a 23.8130(4)
_cell_length_b 5.42950(10)
_cell_length_c 11.1728(2)
_cell_measurement_reflns_used 4935
_cell_measurement_temperature 110.00(10)
_cell_measurement_theta_max 75.9790
_cell_measurement_theta_min 3.7010
_cell_volume 1440.69(4)
_computing_cell_refinement 'CrysAlisPro 1.171.42.72a (Rigaku OD, 2022)'
_computing_data_collection 'CrysAlisPro 1.171.42.72a (Rigaku OD, 2022)'
_computing_data_reduction 'CrysAlisPro 1.171.42.72a (Rigaku OD, 2022)'
_computing_molecular_graphics 'Olex2 1.5 (Dolomanov et al., 2009)'
_computing_publication_material 'Olex2 1.5 (Dolomanov et al., 2009)'
_computing_structure_refinement 'SHELXL 2018/3 (Sheldrick, 2015)'
_computing_structure_solution 'SHELXT 2018/2 (Sheldrick, 2018)'
_diffrn_ambient_environment N~2~
_diffrn_ambient_temperature 110.00(10)
_diffrn_detector 'Hybrid Pixel Array Detector'
_diffrn_detector_area_resol_mean 10.0000
_diffrn_detector_type HyPix
_diffrn_measured_fraction_theta_full 0.996
_diffrn_measured_fraction_theta_max 0.953
_diffrn_measurement_details
;
List of Runs (angles in degrees, time in seconds):

  # Type    Start    End  Width  t~exp~   \w     \q     \k     \f   Frames
#--------------------------------------------------------------------------
  1  \w    -84.00 -22.00   0.50    4.00    --  -48.70 122.00 -72.00  124
  2  \w   -119.00 -57.00   0.50    4.00    --  -48.70-151.00  44.00  124
  3  \w     55.00  89.00   0.50    4.00    --   48.70-122.00-154.00   68
  4  \w    136.00 176.00   0.50   16.00    --  107.75 122.00 -72.00   80
  5  \w     89.00 125.00   0.50   16.00    --  107.75-151.00  44.00   72
  6  \w     50.00  75.00   0.50   16.00    --  107.75-122.00-154.00   50
  7  \w    102.00 131.00   0.50   16.00    --  107.75 122.00 -72.00   58
  8  \w   -116.00 -74.00   0.50    4.00    --  -48.70-125.00-120.00   84
  9  \w   -110.00 -82.00   0.50    4.00    --  -48.70-125.00 -90.00   56
 10  \w   -103.00 -41.00   0.50    4.00    --  -48.70 -37.00  60.00  124
 11  \w   -120.00 -50.00   0.50    4.00    --  -48.70 -57.00-180.00  140
 12  \w     38.00 106.00   0.50   16.00    --  107.75 -99.00-150.00  136
 13  \w     95.00 163.00   0.50   16.00    --  107.75  37.00-180.00  136
 14  \w     95.00 124.00   0.50   16.00    --  107.75  37.00  30.00   58
 15  \w     41.00 112.00   0.50   16.00    --  107.75 -57.00   0.00  142
 16  \w    128.00 153.00   0.50   16.00    --  107.75  37.00  30.00   50
 17  \w     75.00 102.00   0.50   16.00    --  107.75 -99.00 -90.00   54
 18  \w     37.00 118.00   0.50   16.00    --  107.75 -37.00 -30.00  162
 19  \w     88.00 134.00   0.50   16.00    --  107.75 151.00  88.00   92
;
_diffrn_measurement_device 'four-circle diffractometer'
_diffrn_measurement_device_type 'SuperNova, Dual, Cu at home/near, HyPix'
_diffrn_measurement_method '\w scans'
_diffrn_orient_matrix_type 'CrysAlisPro convention (1999,Acta A55,543-557)'
_diffrn_orient_matrix_UB_11 0.0592145000
_diffrn_orient_matrix_UB_12 0.1146965000
_diffrn_orient_matrix_UB_13 0.0176452000
_diffrn_orient_matrix_UB_21 -0.0255581000
_diffrn_orient_matrix_UB_22 0.2578131000
_diffrn_orient_matrix_UB_23 -0.0228394000
_diffrn_orient_matrix_UB_31 -0.0072272000
_diffrn_orient_matrix_UB_32 0.0285778000
_diffrn_orient_matrix_UB_33 0.1351962000
_diffrn_radiation_monochromator mirror
_diffrn_radiation_probe x-ray
_diffrn_radiation_type 'Cu K\a'
_diffrn_radiation_wavelength 1.54184
_diffrn_reflns_av_R_equivalents 0.0267
_diffrn_reflns_av_unetI/netI 0.0271
_diffrn_reflns_Laue_measured_fraction_full 0.996
_diffrn_reflns_Laue_measured_fraction_max 0.953
_diffrn_reflns_limit_h_max 29
_diffrn_reflns_limit_h_min -29
_diffrn_reflns_limit_k_max 6
_diffrn_reflns_limit_k_min -6
_diffrn_reflns_limit_l_max 13
_diffrn_reflns_limit_l_min -8
_diffrn_reflns_number 8586
_diffrn_reflns_point_group_measured_fraction_full 0.996
_diffrn_reflns_point_group_measured_fraction_max 0.953
_diffrn_reflns_theta_full 67.684
_diffrn_reflns_theta_max 76.630
_diffrn_reflns_theta_min 3.722
_diffrn_source 'micro-focus sealed X-ray tube'
_diffrn_source_type 'SuperNova (Cu) X-ray Source'
_exptl_absorpt_coefficient_mu 2.169
_exptl_absorpt_correction_T_max 1.00000
_exptl_absorpt_correction_T_min 0.82485
_exptl_absorpt_correction_type multi-scan
_exptl_absorpt_process_details
;
CrysAlisPro 1.171.42.72a (Rigaku Oxford Diffraction, 2022)
Empirical absorption correction using spherical harmonics,
implemented in SCALE3 ABSPACK scaling algorithm.
;
_exptl_crystal_colour 'clear colourless'
_exptl_crystal_colour_lustre clear
_exptl_crystal_colour_primary colourless
_exptl_crystal_density_diffrn 1.910
_exptl_crystal_description plate
_exptl_crystal_F_000 816
_exptl_crystal_size_max 0.37
_exptl_crystal_size_mid 0.13
_exptl_crystal_size_min 0.04
_refine_diff_density_max 0.289
_refine_diff_density_min -0.269
_refine_diff_density_rms 0.055
_refine_ls_extinction_method none
_refine_ls_goodness_of_fit_ref 1.058
_refine_ls_hydrogen_treatment constr
_refine_ls_matrix_type full
_refine_ls_number_parameters 235
_refine_ls_number_reflns 2882
_refine_ls_number_restraints 0
_refine_ls_restrained_S_all 1.058
_refine_ls_R_factor_all 0.0437
_refine_ls_R_factor_gt 0.0379
_refine_ls_shift/su_max 0.001
_refine_ls_shift/su_mean 0.000
_refine_ls_structure_factor_coef Fsqd
_refine_ls_weighting_details 'w=1/[\s^2^(Fo^2^)+(0.0506P)^2^+0.9734P] where P=(Fo^2^+2Fc^2^)/3'
_refine_ls_weighting_scheme calc
_refine_ls_wR_factor_gt 0.1015
_refine_ls_wR_factor_ref 0.1055
_reflns_Friedel_coverage 0.000
_reflns_number_gt 2482
_reflns_number_total 2882
_reflns_threshold_expression 'I > 2\s(I)'
_cod_data_source_file d5cp01737h3.cif
_cod_data_source_block dwb23002
_cod_database_code 7250548
_shelx_shelxl_version_number 2018/3
_chemical_oxdiff_formula 'C11 H8 F13 N2'
_chemical_oxdiff_usercomment 'Joshua Lai JL-032'
_shelx_space_group_comment
;
The symmetry employed for this shelxl refinement is uniquely defined
by the following loop, which should always be used as a source of
symmetry information in preference to the above space-group names.
They are only intended as comments.
;
_shelx_estimated_absorpt_t_max 0.918
_shelx_estimated_absorpt_t_min 0.501
_olex2_refinement_description
;
1. Fixed Uiso
 At 1.2 times of:
  All C(H) groups, All C(H,H) groups
2.a Secondary CH2 refined with riding coordinates:
 C4(H4A,H4B), C5(H5A,H5B)
2.b Aromatic/amide H refined with riding coordinates:
 C1(H1), C3(H3), C2(H2)
;
_olex2_submission_special_instructions 'No special instructions were received'
_oxdiff_exptl_absorpt_empirical_details
;
Empirical correction (ABSPACK) includes:
- Absorption correction using spherical harmonics
- Frame scaling
;
_oxdiff_exptl_absorpt_empirical_full_max 1.245
_oxdiff_exptl_absorpt_empirical_full_min 0.742

loop_
_space_group_symop_operation_xyz
'x, y, z'
'-x, y+1/2, -z+1/2'
'-x, -y, -z'
'x, -y-1/2, z-1/2'

loop_
_atom_site_label
_atom_site_type_symbol
_atom_site_fract_x
_atom_site_fract_y
_atom_site_fract_z
_atom_site_U_iso_or_equiv
_atom_site_adp_type
_atom_site_occupancy
_atom_site_site_symmetry_order
_atom_site_calc_flag
_atom_site_refinement_flags_posn
_atom_site_refinement_flags_adp
_atom_site_refinement_flags_occupancy
_atom_site_disorder_assembly
_atom_site_disorder_group
F6 F 0.73272(5) 0.7524(2) 0.58190(10) 0.0307(3) Uani 1 1 d . . . . .
F5 F 0.68124(5) 0.8178(2) 0.41567(10) 0.0317(3) Uani 1 1 d . . . . .
F1 F 0.79009(5) 0.8164(2) 0.35032(12) 0.0370(3) Uani 1 1 d . . . . .
F4 F 0.75240(5) 0.2689(2) 0.48611(12) 0.0356(3) Uani 1 1 d . . . . .
F2 F 0.83017(5) 0.6118(3) 0.50037(10) 0.0367(3) Uani 1 1 d . . . . .
F3 F 0.71438(5) 0.4133(3) 0.31708(10) 0.0382(3) Uani 1 1 d . . . . .
F7 F 0.63142(5) 0.3426(2) 0.46014(11) 0.0386(3) Uani 1 1 d . . . . .
F10 F 0.62634(5) 0.8559(2) 0.64681(12) 0.0402(3) Uani 1 1 d . . . . .
F8 F 0.67350(5) 0.3750(2) 0.63914(11) 0.0382(3) Uani 1 1 d . . . . .
F12 F 0.54256(5) 0.3328(3) 0.60139(12) 0.0415(3) Uani 1 1 d . . . . .
F9 F 0.57607(5) 0.7560(3) 0.48326(11) 0.0412(3) Uani 1 1 d . . . . .
F11 F 0.51855(6) 0.6827(3) 0.67024(14) 0.0512(4) Uani 1 1 d . . . . .
F13 F 0.58459(6) 0.4736(3) 0.76322(11) 0.0469(4) Uani 1 1 d . . . . .
N1 N 0.91600(6) 0.3958(3) 0.19983(13) 0.0225(3) Uani 1 1 d . . . . .
N2 N 0.94418(7) 0.2582(3) 0.02744(14) 0.0305(4) Uani 1 1 d . . . . .
C1 C 0.94434(8) 0.1796(3) 0.22511(16) 0.0241(4) Uani 1 1 d . . . . .
H1 H 0.950789 0.103048 0.301335 0.029 Uiso 1 1 calc R U . . .
C8 C 0.70250(7) 0.6425(3) 0.49083(15) 0.0209(4) Uani 1 1 d . . . . .
C3 C 0.96125(8) 0.0977(3) 0.11851(16) 0.0250(4) Uani 1 1 d . . . . .
H3 H 0.981930 -0.049493 0.108238 0.030 Uiso 1 1 calc R U . . .
C7 C 0.74184(8) 0.4756(3) 0.42146(16) 0.0233(4) Uani 1 1 d . . . . .
C6 C 0.79931(7) 0.5856(3) 0.39407(16) 0.0236(4) Uani 1 1 d . . . . .
C9 C 0.65288(7) 0.5017(3) 0.54306(15) 0.0231(4) Uani 1 1 d . . . . .
C4 C 0.88718(8) 0.5479(3) 0.28358(17) 0.0260(4) Uani 1 1 d . . . . .
H4A H 0.880797 0.714515 0.249274 0.031 Uiso 1 1 calc R U . . .
H4B H 0.910972 0.564423 0.359597 0.031 Uiso 1 1 calc R U . . .
C5 C 0.83074(8) 0.4319(3) 0.30872(17) 0.0263(4) Uani 1 1 d . . . . .
H5A H 0.807391 0.413169 0.232240 0.032 Uiso 1 1 calc R U . . .
H5B H 0.837392 0.265759 0.343393 0.032 Uiso 1 1 calc R U . . .
C2 C 0.91729(8) 0.4337(4) 0.08043(17) 0.0296(4) Uani 1 1 d . . . . .
H2 H 0.900624 0.571842 0.039495 0.036 Uiso 1 1 calc R U . . .
C10 C 0.60439(8) 0.6676(4) 0.58105(17) 0.0268(4) Uani 1 1 d . . . . .
C11 C 0.56173(8) 0.5337(4) 0.65683(17) 0.0312(4) Uani 1 1 d . . . . .

loop_
_atom_site_aniso_label
_atom_site_aniso_U_11
_atom_site_aniso_U_22
_atom_site_aniso_U_33
_atom_site_aniso_U_23
_atom_site_aniso_U_13
_atom_site_aniso_U_12
F6 0.0272(6) 0.0358(6) 0.0293(6) -0.0149(5) 0.0045(4) -0.0052(5)
F5 0.0310(6) 0.0287(6) 0.0365(6) 0.0121(5) 0.0088(5) 0.0064(5)
F1 0.0401(7) 0.0193(5) 0.0546(8) 0.0017(5) 0.0233(6) 0.0020(5)
F4 0.0364(6) 0.0206(6) 0.0517(7) 0.0055(5) 0.0170(5) 0.0045(5)
F2 0.0250(6) 0.0557(8) 0.0297(6) -0.0173(5) 0.0033(4) -0.0050(5)
F3 0.0278(6) 0.0562(8) 0.0309(6) -0.0204(6) 0.0040(4) -0.0076(5)
F7 0.0345(6) 0.0375(7) 0.0452(7) -0.0190(5) 0.0138(5) -0.0142(5)
F10 0.0375(7) 0.0321(6) 0.0531(8) -0.0150(6) 0.0164(6) -0.0038(5)
F8 0.0357(6) 0.0403(7) 0.0398(7) 0.0200(5) 0.0103(5) 0.0082(5)
F12 0.0347(7) 0.0493(8) 0.0416(7) -0.0073(6) 0.0111(5) -0.0166(6)
F9 0.0274(6) 0.0560(8) 0.0405(7) 0.0176(6) 0.0046(5) 0.0098(6)
F11 0.0352(7) 0.0602(9) 0.0612(9) -0.0008(7) 0.0241(6) 0.0079(6)
F13 0.0400(7) 0.0763(10) 0.0252(6) 0.0056(6) 0.0067(5) -0.0105(7)
N1 0.0243(7) 0.0231(7) 0.0206(7) -0.0019(6) 0.0057(6) 0.0004(6)
N2 0.0374(9) 0.0336(9) 0.0213(8) 0.0008(7) 0.0074(6) 0.0062(7)
C1 0.0276(9) 0.0231(9) 0.0220(9) 0.0015(7) 0.0034(7) 0.0012(7)
C8 0.0235(8) 0.0180(8) 0.0213(8) -0.0004(6) 0.0016(6) -0.0002(6)
C3 0.0265(9) 0.0251(9) 0.0238(9) -0.0007(7) 0.0040(7) 0.0025(7)
C7 0.0273(9) 0.0203(8) 0.0227(8) -0.0054(7) 0.0036(7) -0.0020(7)
C6 0.0227(8) 0.0215(9) 0.0269(9) -0.0048(7) 0.0033(7) -0.0016(7)
C9 0.0250(8) 0.0215(8) 0.0231(8) 0.0003(7) 0.0037(7) -0.0002(7)
C4 0.0280(9) 0.0230(9) 0.0277(9) -0.0054(7) 0.0081(7) 0.0007(7)
C5 0.0278(9) 0.0244(9) 0.0275(9) -0.0061(7) 0.0073(7) -0.0006(7)
C2 0.0361(10) 0.0290(10) 0.0241(9) 0.0034(8) 0.0047(7) 0.0057(8)
C10 0.0254(9) 0.0281(10) 0.0271(9) -0.0004(7) 0.0034(7) 0.0023(7)
C11 0.0260(9) 0.0403(11) 0.0281(9) -0.0019(8) 0.0071(7) -0.0020(8)

loop_
_atom_type_symbol
_atom_type_description
_atom_type_scat_dispersion_real
_atom_type_scat_dispersion_imag
_atom_type_scat_source
C C 0.0181 0.0091 'International Tables Vol C Tables 4.2.6.8 and 6.1.1.4'
H H 0.0000 0.0000 'International Tables Vol C Tables 4.2.6.8 and 6.1.1.4'
F F 0.0727 0.0534 'International Tables Vol C Tables 4.2.6.8 and 6.1.1.4'
N N 0.0311 0.0180 'International Tables Vol C Tables 4.2.6.8 and 6.1.1.4'

loop_
_exptl_crystal_face_index_h
_exptl_crystal_face_index_k
_exptl_crystal_face_index_l
_exptl_crystal_face_perp_dist
1 -1 0 0.1631
-1 0 2 0.0523
1 0 -2 0.0650
1 1 -2 0.1463
-1 0 0 0.0229
1 0 0 0.0210
-2 1 -2 0.1365
-2 1 2 0.1267

loop_
_geom_angle_atom_site_label_1
_geom_angle_atom_site_label_2
_geom_angle_atom_site_label_3
_geom_angle
_geom_angle_site_symmetry_1
_geom_angle_site_symmetry_3
_geom_angle_publ_flag
C1 N1 C4 126.87(15) . . ?
C2 N1 C1 106.67(15) . . ?
C2 N1 C4 126.37(16) . . ?
C2 N2 C3 104.68(15) . . ?
N1 C1 H1 127.1 . . ?
C3 C1 N1 105.79(16) . . ?
C3 C1 H1 127.1 . . ?
F6 C8 F5 108.39(14) . . ?
F6 C8 C7 109.17(14) . . ?
F6 C8 C9 108.29(14) . . ?
F5 C8 C7 108.38(14) . . ?
F5 C8 C9 108.72(14) . . ?
C7 C8 C9 113.77(14) . . ?
N2 C3 H3 124.8 . . ?
C1 C3 N2 110.46(16) . . ?
C1 C3 H3 124.8 . . ?
F4 C7 C8 108.32(14) . . ?
F4 C7 C6 107.15(15) . . ?
F3 C7 F4 108.46(15) . . ?
F3 C7 C8 107.97(14) . . ?
F3 C7 C6 107.98(14) . . ?
C6 C7 C8 116.72(14) . . ?
F1 C6 F2 106.31(15) . . ?
F1 C6 C7 107.83(14) . . ?
F1 C6 C5 110.98(15) . . ?
F2 C6 C7 107.35(14) . . ?
F2 C6 C5 110.46(15) . . ?
C5 C6 C7 113.57(14) . . ?
F7 C9 C8 108.61(13) . . ?
F7 C9 C10 108.07(15) . . ?
F8 C9 F7 108.82(15) . . ?
F8 C9 C8 108.03(14) . . ?
F8 C9 C10 108.44(14) . . ?
C10 C9 C8 114.75(15) . . ?
N1 C4 H4A 109.6 . . ?
N1 C4 H4B 109.6 . . ?
N1 C4 C5 110.28(15) . . ?
H4A C4 H4B 108.1 . . ?
C5 C4 H4A 109.6 . . ?
C5 C4 H4B 109.6 . . ?
C6 C5 C4 111.87(15) . . ?
C6 C5 H5A 109.2 . . ?
C6 C5 H5B 109.2 . . ?
C4 C5 H5A 109.2 . . ?
C4 C5 H5B 109.2 . . ?
H5A C5 H5B 107.9 . . ?
N1 C2 H2 123.8 . . ?
N2 C2 N1 112.41(17) . . ?
N2 C2 H2 123.8 . . ?
F10 C10 C9 108.96(15) . . ?
F10 C10 C11 107.62(15) . . ?
F9 C10 F10 109.18(16) . . ?
F9 C10 C9 109.15(15) . . ?
F9 C10 C11 107.72(15) . . ?
C9 C10 C11 114.12(16) . . ?
F12 C11 F11 108.25(17) . . ?
F12 C11 C10 110.44(15) . . ?
F11 C11 C10 108.69(17) . . ?
F13 C11 F12 109.01(18) . . ?
F13 C11 F11 108.87(16) . . ?
F13 C11 C10 111.50(16) . . ?

loop_
_geom_bond_atom_site_label_1
_geom_bond_atom_site_label_2
_geom_bond_distance
_geom_bond_site_symmetry_2
_geom_bond_publ_flag
F6 C8 1.342(2) . ?
F5 C8 1.343(2) . ?
F1 C6 1.357(2) . ?
F4 C7 1.348(2) . ?
F2 C6 1.358(2) . ?
F3 C7 1.338(2) . ?
F7 C9 1.340(2) . ?
F10 C10 1.342(2) . ?
F8 C9 1.338(2) . ?
F12 C11 1.319(2) . ?
F9 C10 1.331(2) . ?
F11 C11 1.325(2) . ?
F13 C11 1.312(2) . ?
N1 C1 1.373(2) . ?
N1 C4 1.457(2) . ?
N1 C2 1.352(2) . ?
N2 C3 1.378(2) . ?
N2 C2 1.313(3) . ?
C1 H1 0.9500 . ?
C1 C3 1.360(3) . ?
C8 C7 1.551(2) . ?
C8 C9 1.556(2) . ?
C3 H3 0.9500 . ?
C7 C6 1.544(2) . ?
C6 C5 1.507(2) . ?
C9 C10 1.548(2) . ?
C4 H4A 0.9900 . ?
C4 H4B 0.9900 . ?
C4 C5 1.529(2) . ?
C5 H5A 0.9900 . ?
C5 H5B 0.9900 . ?
C2 H2 0.9500 . ?
C10 C11 1.550(3) . ?

loop_
_geom_torsion_atom_site_label_1
_geom_torsion_atom_site_label_2
_geom_torsion_atom_site_label_3
_geom_torsion_atom_site_label_4
_geom_torsion
_geom_torsion_site_symmetry_1
_geom_torsion_site_symmetry_2
_geom_torsion_site_symmetry_3
_geom_torsion_site_symmetry_4
_geom_torsion_publ_flag
F6 C8 C7 F4 76.59(17) . . . . ?
F6 C8 C7 F3 -166.15(14) . . . . ?
F6 C8 C7 C6 -44.4(2) . . . . ?
F6 C8 C9 F7 -164.33(14) . . . . ?
F6 C8 C9 F8 -46.46(18) . . . . ?
F6 C8 C9 C10 74.63(18) . . . . ?
F5 C8 C7 F4 -165.54(14) . . . . ?
F5 C8 C7 F3 -48.28(18) . . . . ?
F5 C8 C7 C6 73.50(19) . . . . ?
F5 C8 C9 F7 78.10(17) . . . . ?
F5 C8 C9 F8 -164.03(14) . . . . ?
F5 C8 C9 C10 -42.9(2) . . . . ?
F1 C6 C5 C4 58.0(2) . . . . ?
F4 C7 C6 F1 -168.12(13) . . . . ?
F4 C7 C6 F2 -53.94(18) . . . . ?
F4 C7 C6 C5 68.47(19) . . . . ?
F2 C6 C5 C4 -59.6(2) . . . . ?
F3 C7 C6 F1 75.23(18) . . . . ?
F3 C7 C6 F2 -170.59(14) . . . . ?
F3 C7 C6 C5 -48.2(2) . . . . ?
F7 C9 C10 F10 -168.77(15) . . . . ?
F7 C9 C10 F9 -49.6(2) . . . . ?
F7 C9 C10 C11 70.93(19) . . . . ?
F10 C10 C11 F12 -174.16(16) . . . . ?
F10 C10 C11 F11 67.2(2) . . . . ?
F10 C10 C11 F13 -52.8(2) . . . . ?
F8 C9 C10 F10 73.43(19) . . . . ?
F8 C9 C10 F9 -167.43(15) . . . . ?
F8 C9 C10 C11 -46.9(2) . . . . ?
F9 C10 C11 F12 68.2(2) . . . . ?
F9 C10 C11 F11 -50.4(2) . . . . ?
F9 C10 C11 F13 -170.39(17) . . . . ?
N1 C1 C3 N2 0.1(2) . . . . ?
N1 C4 C5 C6 -179.36(15) . . . . ?
C1 N1 C4 C5 -76.7(2) . . . . ?
C1 N1 C2 N2 0.1(2) . . . . ?
C8 C7 C6 F1 -46.5(2) . . . . ?
C8 C7 C6 F2 67.64(19) . . . . ?
C8 C7 C6 C5 -169.96(15) . . . . ?
C8 C9 C10 F10 -47.4(2) . . . . ?
C8 C9 C10 F9 71.7(2) . . . . ?
C8 C9 C10 C11 -167.73(15) . . . . ?
C3 N2 C2 N1 0.0(2) . . . . ?
C7 C8 C9 F7 -42.8(2) . . . . ?
C7 C8 C9 F8 75.11(18) . . . . ?
C7 C8 C9 C10 -163.80(15) . . . . ?
C7 C6 C5 C4 179.71(15) . . . . ?
C9 C8 C7 F4 -44.49(19) . . . . ?
C9 C8 C7 F3 72.77(18) . . . . ?
C9 C8 C7 C6 -165.45(15) . . . . ?
C9 C10 C11 F12 -53.1(2) . . . . ?
C9 C10 C11 F11 -171.73(16) . . . . ?
C9 C10 C11 F13 68.3(2) . . . . ?
C4 N1 C1 C3 176.53(16) . . . . ?
C4 N1 C2 N2 -176.57(17) . . . . ?
C2 N1 C1 C3 -0.1(2) . . . . ?
C2 N1 C4 C5 99.3(2) . . . . ?
C2 N2 C3 C1 0.0(2) . . . . ?

loop_
_exptl_oxdiff_crystal_face_indexfrac_h
_exptl_oxdiff_crystal_face_indexfrac_k
_exptl_oxdiff_crystal_face_indexfrac_l
_exptl_oxdiff_crystal_face_x
_exptl_oxdiff_crystal_face_y
_exptl_oxdiff_crystal_face_z
1.0038 -0.9991 0.0034 -0.0551 -0.2833 -0.0353
-1.0150 0.0008 1.9986 -0.0247 -0.0195 0.2776
1.0150 -0.0008 -1.9986 0.0247 0.0195 -0.2776
1.0102 0.9987 -2.0005 0.1391 0.2774 -0.2492
-0.9990 -0.0004 -0.0015 -0.0592 0.0255 0.0070
0.9990 0.0004 0.0015 0.0592 -0.0255 -0.0070
-1.9867 0.9974 -2.0049 -0.0386 0.3537 -0.2282
-2.0188 0.9999 1.9952 0.0304 0.2638 0.3129
